data_7246459
loop_
_publ_author_name
'Siedzielnik, Magdalena'
'Paw\/lowska, Monika'
'Da\'sko, Mateusz'
'Kleinschmidt, Hubert'
'Do\/l\;ega, Anna'

_publ_section_title
;
 Reactions of cobalt(ii) chloride and cobalt(ii) acetate with
 hemisalen-type ligands: ligand transformation, oxidation of cobalt and
 complex formation. Preliminary study on the cytotoxicity of Co(ii) and
 Co(iii) hemisalen complexes
;
_journal_issue 13
_journal_name_full 'RSC Advances'
_journal_page_first 8830
_journal_page_last 8843
_journal_paper_doi 10.1039/D2RA07089H
_journal_volume 13
_journal_year 2023
_chemical_formula_sum 'C21 H18 N2 O4'
_chemical_formula_weight 362.37
_space_group_IT_number 2
_space_group_name_Hall '-P 1'
_space_group_name_H-M_alt 'P -1'
_symmetry_cell_setting triclinic
_symmetry_Int_Tables_number 2
_symmetry_space_group_name_Hall '-P 1'
_symmetry_space_group_name_H-M 'P -1'
_atom_sites_solution_hydrogens geom
_atom_sites_solution_primary other
_audit_creation_date 2023-01-12T17:39:40-00:00
_audit_creation_method 'WinGX routine CIF_UPDATE'
_audit_update_record
;
2023-01-23 deposited with the CCDC.	2023-03-08 downloaded from the CCDC.
;
_cell_angle_alpha 66.574(4)
_cell_angle_beta 82.570(4)
_cell_angle_gamma 84.516(4)
_cell_formula_units_Z 2
_cell_length_a 9.2880(5)
_cell_length_b 9.6491(5)
_cell_length_c 10.2198(5)
_cell_measurement_reflns_used 7117
_cell_measurement_temperature 120(2)
_cell_measurement_theta_max 29.75
_cell_measurement_theta_min 2.22
_cell_volume 832.37(8)
_computing_cell_refinement 'STOE X-AREA'
_computing_data_collection 'STOE X-AREA'
_computing_data_reduction 'STOE X-RED'
_computing_structure_refinement 'SHELXL-2014/7 (Sheldrick, 2014)'
_diffrn_ambient_temperature 120(2)
_diffrn_detector 'image plate (34 cm diameter)'
_diffrn_detector_area_resol_mean 6.67
_diffrn_detector_type STOE
_diffrn_measured_fraction_theta_full 0.998
_diffrn_measured_fraction_theta_max 0.992
_diffrn_measurement_device '2-circle goniometer'
_diffrn_measurement_device_type 'STOE IPDS 2T'
_diffrn_measurement_method 'rotation method'
_diffrn_radiation_monochromator 'parabolic x-ray mirror'
_diffrn_radiation_type MoK\a
_diffrn_radiation_wavelength 0.71073
_diffrn_reflns_av_R_equivalents 0.0263
_diffrn_reflns_av_unetI/netI 0.0277
_diffrn_reflns_Laue_measured_fraction_full 0.998
_diffrn_reflns_Laue_measured_fraction_max 0.992
_diffrn_reflns_limit_h_max 11
_diffrn_reflns_limit_h_min -12
_diffrn_reflns_limit_k_max 13
_diffrn_reflns_limit_k_min -13
_diffrn_reflns_limit_l_max 13
_diffrn_reflns_limit_l_min -13
_diffrn_reflns_number 10107
_diffrn_reflns_point_group_measured_fraction_full 0.998
_diffrn_reflns_point_group_measured_fraction_max 0.992
_diffrn_reflns_theta_full 25.242
_diffrn_reflns_theta_max 29.143
_diffrn_reflns_theta_min 2.183
_diffrn_source 'GeniX Mo, 0.05 x 0.05 mm2 microfocus'
_exptl_absorpt_coefficient_mu 0.101
_exptl_absorpt_correction_T_max 0.9882
_exptl_absorpt_correction_T_min 0.978
_exptl_absorpt_correction_type integration
_exptl_absorpt_process_details
;
STOE X-Red32, absorption correction by Gaussian integration, analogous to
P. Coppens, "The Evaluation of Absorption and Extinction in Single-Crystal
        Structure Analysis", published in
        F. R. Ahmed (Editor), "Crystallographic Computing",
        Munksgaard, Copenhagen (1970), 255 - 270
;
_exptl_crystal_colour colourless
_exptl_crystal_density_diffrn 1.446
_exptl_crystal_description block
_exptl_crystal_F_000 380
_exptl_crystal_size_max 0.283
_exptl_crystal_size_mid 0.221
_exptl_crystal_size_min 0.164
_refine_diff_density_max 0.368
_refine_diff_density_min -0.214
_refine_diff_density_rms 0.045
_refine_ls_extinction_method none
_refine_ls_goodness_of_fit_ref 1.084
_refine_ls_hydrogen_treatment constr
_refine_ls_matrix_type full
_refine_ls_number_parameters 246
_refine_ls_number_reflns 4447
_refine_ls_number_restraints 0
_refine_ls_restrained_S_all 1.084
_refine_ls_R_factor_all 0.0468
_refine_ls_R_factor_gt 0.037
_refine_ls_shift/su_max 0.001
_refine_ls_shift/su_mean 0
_refine_ls_structure_factor_coef Fsqd
_refine_ls_weighting_details 'w=1/[\s^2^(Fo^2^)+(0.0527P)^2^+0.1823P] where P=(Fo^2^+2Fc^2^)/3'
_refine_ls_weighting_scheme calc
_refine_ls_wR_factor_gt 0.1003
_refine_ls_wR_factor_ref 0.1046
_reflns_Friedel_coverage 0
_reflns_number_gt 3586
_reflns_number_total 4447
_reflns_threshold_expression 'I > 2\s(I)'
_cod_data_source_file d2ra07089h2.cif
_cod_data_source_block ms10_2020
_cod_database_code 7246459
_shelx_shelxl_version_number 2014/7

loop_
_symmetry_equiv_pos_as_xyz
'x, y, z'
'-x, -y, -z'

loop_
_atom_site_label
_atom_site_type_symbol
_atom_site_fract_x
_atom_site_fract_y
_atom_site_fract_z
_atom_site_U_iso_or_equiv
_atom_site_adp_type
_atom_site_occupancy
_atom_site_site_symmetry_order
_atom_site_calc_flag
_atom_site_refinement_flags_posn
_atom_site_refinement_flags_adp
_atom_site_refinement_flags_occupancy
_atom_site_disorder_assembly
_atom_site_disorder_group
O3 O 0.36915(8) 0.60439(9) 0.43958(8) 0.01974(17) Uani 1 1 d . . . . .
O1 O 0.14914(8) 0.88396(9) 0.55298(8) 0.01859(17) Uani 1 1 d . . . . .
O2 O 0.01324(9) 0.83754(9) 0.80494(8) 0.02103(18) Uani 1 1 d . . . . .
O4 O 0.27243(9) 0.39858(9) 0.37451(9) 0.02408(19) Uani 1 1 d . . . . .
N1 N 0.36664(10) 0.86134(10) 0.41497(10) 0.01809(19) Uani 1 1 d . . . . .
N2 N 0.39024(11) 1.04824(10) 0.18448(10) 0.0215(2) Uani 1 1 d . . . . .
C14 C 0.14747(12) 0.76214(12) 0.38475(11) 0.0174(2) Uani 1 1 d . . . . .
C9 C 0.23241(12) 0.63208(12) 0.39518(11) 0.0177(2) Uani 1 1 d . . . . .
C2 C 0.12710(12) 0.73772(12) 0.80231(12) 0.0187(2) Uani 1 1 d . . . . .
C13 C 0.00750(12) 0.78073(12) 0.34168(11) 0.0193(2) Uani 1 1 d . . . . .
H13 H -0.0514 0.8688 0.3355 0.023 Uiso 1 1 calc R U . . .
C7 C 0.40258(12) 0.70623(12) 0.50393(11) 0.0178(2) Uani 1 1 d . . . . .
H7 H 0.509 0.695 0.5151 0.021 Uiso 1 1 calc R U . . .
C15 C 0.20964(12) 0.88419(12) 0.41551(11) 0.0172(2) Uani 1 1 d . . . . .
H15 H 0.186 0.9848 0.3392 0.021 Uiso 1 1 calc R U . . .
C10 C 0.17925(12) 0.52108(12) 0.35918(11) 0.0196(2) Uani 1 1 d . . . . .
C17 C 0.45614(12) 0.94080(12) 0.29014(11) 0.0184(2) Uani 1 1 d . . . . .
C1 C 0.19984(12) 0.76308(12) 0.66563(11) 0.0175(2) Uani 1 1 d . . . . .
C11 C 0.04122(13) 0.54150(13) 0.31568(11) 0.0211(2) Uani 1 1 d . . . . .
H11 H 0.0048 0.4674 0.2908 0.025 Uiso 1 1 calc R U . . .
C6 C 0.31871(12) 0.67058(12) 0.64965(11) 0.0184(2) Uani 1 1 d . . . . .
C12 C -0.04501(13) 0.67095(13) 0.30816(11) 0.0209(2) Uani 1 1 d . . . . .
H12 H -0.1404 0.6835 0.2798 0.025 Uiso 1 1 calc R U . . .
C3 C 0.17533(13) 0.61882(13) 0.92064(12) 0.0222(2) Uani 1 1 d . . . . .
H3 H 0.1267 0.6002 1.0133 0.027 Uiso 1 1 calc R U . . .
C4 C 0.29540(14) 0.52624(13) 0.90400(13) 0.0246(2) Uani 1 1 d . . . . .
H4 H 0.3285 0.4456 0.9858 0.03 Uiso 1 1 calc R U . . .
C8 C -0.05589(13) 0.82311(14) 0.94284(12) 0.0239(2) Uani 1 1 d . . . . .
H8A H -0.1343 0.9014 0.9314 0.036 Uiso 1 1 calc R U . . .
H8B H 0.0156 0.835 0.9998 0.036 Uiso 1 1 calc R U . . .
H8C H -0.0964 0.7231 0.9918 0.036 Uiso 1 1 calc R U . . .
C19 C 0.68972(14) 1.00009(15) 0.15983(13) 0.0273(3) Uani 1 1 d . . . . .
H19 H 0.7923 0.9829 0.1513 0.033 Uiso 1 1 calc R U . . .
C20 C 0.62318(14) 1.11423(13) 0.04940(13) 0.0250(2) Uani 1 1 d . . . . .
H20 H 0.6783 1.1769 -0.035 0.03 Uiso 1 1 calc R U . . .
C21 C 0.47421(14) 1.13273(13) 0.06729(12) 0.0240(2) Uani 1 1 d . . . . .
H21 H 0.4277 1.2101 -0.0079 0.029 Uiso 1 1 calc R U . . .
C5 C 0.36653(13) 0.55068(12) 0.76981(12) 0.0220(2) Uani 1 1 d . . . . .
H5 H 0.4474 0.4865 0.7593 0.026 Uiso 1 1 calc R U . . .
C18 C 0.60717(13) 0.91182(14) 0.28159(13) 0.0246(2) Uani 1 1 d . . . . .
H18 H 0.6514 0.8334 0.3578 0.03 Uiso 1 1 calc R U . . .
C16 C 0.22682(15) 0.28584(14) 0.33278(14) 0.0278(3) Uani 1 1 d . . . . .
H16A H 0.2082 0.3319 0.2317 0.042 Uiso 1 1 calc R U . . .
H16B H 0.1377 0.2429 0.392 0.042 Uiso 1 1 calc R U . . .
H16C H 0.3034 0.2055 0.346 0.042 Uiso 1 1 calc R U . . .

loop_
_atom_site_aniso_label
_atom_site_aniso_U_11
_atom_site_aniso_U_22
_atom_site_aniso_U_33
_atom_site_aniso_U_23
_atom_site_aniso_U_13
_atom_site_aniso_U_12
O3 0.0171(4) 0.0199(4) 0.0257(4) -0.0128(3) -0.0033(3) 0.0021(3)
O1 0.0196(4) 0.0192(4) 0.0171(4) -0.0081(3) -0.0022(3) 0.0030(3)
O2 0.0217(4) 0.0231(4) 0.0187(4) -0.0099(3) -0.0004(3) 0.0029(3)
O4 0.0234(4) 0.0213(4) 0.0334(4) -0.0177(4) -0.0016(3) 0.0011(3)
N1 0.0162(4) 0.0170(4) 0.0204(4) -0.0070(3) -0.0009(3) -0.0004(3)
N2 0.0232(5) 0.0185(4) 0.0218(5) -0.0079(4) -0.0002(4) 0.0011(4)
C14 0.0185(5) 0.0178(5) 0.0157(5) -0.0066(4) 0.0001(4) -0.0012(4)
C9 0.0167(5) 0.0194(5) 0.0170(5) -0.0076(4) 0.0001(4) -0.0007(4)
C2 0.0186(5) 0.0183(5) 0.0217(5) -0.0104(4) -0.0016(4) -0.0011(4)
C13 0.0193(5) 0.0202(5) 0.0173(5) -0.0063(4) -0.0019(4) 0.0007(4)
C7 0.0171(5) 0.0171(5) 0.0206(5) -0.0088(4) -0.0020(4) -0.0003(4)
C15 0.0172(5) 0.0180(5) 0.0171(5) -0.0079(4) -0.0010(4) 0.0009(4)
C10 0.0218(5) 0.0193(5) 0.0183(5) -0.0092(4) 0.0013(4) -0.0007(4)
C17 0.0203(5) 0.0179(5) 0.0198(5) -0.0106(4) -0.0002(4) -0.0025(4)
C1 0.0186(5) 0.0158(5) 0.0188(5) -0.0069(4) -0.0031(4) -0.0016(4)
C11 0.0236(6) 0.0229(5) 0.0184(5) -0.0094(4) -0.0002(4) -0.0058(4)
C6 0.0180(5) 0.0175(5) 0.0211(5) -0.0091(4) -0.0013(4) -0.0019(4)
C12 0.0194(5) 0.0252(5) 0.0176(5) -0.0072(4) -0.0031(4) -0.0024(4)
C3 0.0259(6) 0.0203(5) 0.0193(5) -0.0069(4) -0.0001(4) -0.0023(4)
C4 0.0283(6) 0.0189(5) 0.0221(5) -0.0038(4) -0.0029(4) 0.0016(4)
C8 0.0229(6) 0.0291(6) 0.0201(5) -0.0114(5) 0.0020(4) -0.0001(4)
C19 0.0199(6) 0.0349(6) 0.0270(6) -0.0115(5) -0.0001(4) -0.0063(5)
C20 0.0278(6) 0.0241(6) 0.0235(5) -0.0097(5) 0.0028(4) -0.0088(5)
C21 0.0305(6) 0.0183(5) 0.0217(5) -0.0072(4) 0.0002(4) -0.0004(4)
C5 0.0210(5) 0.0175(5) 0.0255(5) -0.0071(4) -0.0020(4) 0.0015(4)
C18 0.0198(6) 0.0289(6) 0.0233(5) -0.0080(5) -0.0027(4) -0.0021(4)
C16 0.0345(7) 0.0242(6) 0.0305(6) -0.0178(5) 0.0016(5) -0.0039(5)

loop_
_atom_type_symbol
_atom_type_description
_atom_type_scat_dispersion_real
_atom_type_scat_dispersion_imag
_atom_type_scat_source
C C 0.0033 0.0016 'International Tables Vol C Tables 4.2.6.8 and 6.1.1.4'
H H 0 0 'International Tables Vol C Tables 4.2.6.8 and 6.1.1.4'
N N 0.0061 0.0033 'International Tables Vol C Tables 4.2.6.8 and 6.1.1.4'
O O 0.0106 0.006 'International Tables Vol C Tables 4.2.6.8 and 6.1.1.4'

loop_
_exptl_crystal_face_index_h
_exptl_crystal_face_index_k
_exptl_crystal_face_index_l
_exptl_crystal_face_perp_dist
1 6 -1 0.101
-2 3 -6 0.072
-3 -2 -6 0.119
2 -5 7 0.092
-5 2 3 0.126
5 -2 -3 0.087
1 -5 -6 0.102
-5 -1 -1 0.132
-3 -4 -5 0.137
4 5 6 0.146
-1 5 6 0.123
7 1 0 0.108

loop_
_geom_angle_atom_site_label_1
_geom_angle_atom_site_label_2
_geom_angle_atom_site_label_3
_geom_angle
_geom_angle_site_symmetry_1
_geom_angle_site_symmetry_3
_geom_angle_publ_flag
C9 O3 C7 112.87(8) . . ?
C1 O1 C15 112.85(8) . . ?
C2 O2 C8 116.81(9) . . ?
C10 O4 C16 116.99(9) . . ?
C17 N1 C7 121.05(9) . . ?
C17 N1 C15 119.57(9) . . ?
C7 N1 C15 109.25(8) . . ?
C17 N2 C21 117.68(10) . . ?
C9 C14 C13 119.69(10) . . ?
C9 C14 C15 119.49(10) . . ?
C13 C14 C15 120.79(9) . . ?
O3 C9 C14 123.04(10) . . ?
O3 C9 C10 116.72(9) . . ?
C14 C9 C10 120.24(10) . . ?
O2 C2 C3 125.64(10) . . ?
O2 C2 C1 115.16(9) . . ?
C3 C2 C1 119.20(10) . . ?
C12 C13 C14 119.94(10) . . ?
C12 C13 H13 120 . . ?
C14 C13 H13 120 . . ?
N1 C7 O3 111.04(8) . . ?
N1 C7 C6 107.93(8) . . ?
O3 C7 C6 111.35(8) . . ?
N1 C7 H7 108.8 . . ?
O3 C7 H7 108.8 . . ?
C6 C7 H7 108.8 . . ?
O1 C15 N1 108.71(8) . . ?
O1 C15 C14 111.22(8) . . ?
N1 C15 C14 110.25(8) . . ?
O1 C15 H15 108.9 . . ?
N1 C15 H15 108.9 . . ?
C14 C15 H15 108.9 . . ?
O4 C10 C11 125.88(10) . . ?
O4 C10 C9 114.67(10) . . ?
C11 C10 C9 119.43(10) . . ?
N2 C17 C18 122.50(10) . . ?
N2 C17 N1 116.34(10) . . ?
C18 C17 N1 121.10(10) . . ?
O1 C1 C6 122.90(9) . . ?
O1 C1 C2 116.63(9) . . ?
C6 C1 C2 120.45(10) . . ?
C10 C11 C12 120.16(10) . . ?
C10 C11 H11 119.9 . . ?
C12 C11 H11 119.9 . . ?
C1 C6 C5 119.93(10) . . ?
C1 C6 C7 119.83(9) . . ?
C5 C6 C7 120.11(10) . . ?
C13 C12 C11 120.51(11) . . ?
C13 C12 H12 119.7 . . ?
C11 C12 H12 119.7 . . ?
C2 C3 C4 120.11(10) . . ?
C2 C3 H3 119.9 . . ?
C4 C3 H3 119.9 . . ?
C5 C4 C3 120.73(11) . . ?
C5 C4 H4 119.6 . . ?
C3 C4 H4 119.6 . . ?
O2 C8 H8A 109.5 . . ?
O2 C8 H8B 109.5 . . ?
H8A C8 H8B 109.5 . . ?
O2 C8 H8C 109.5 . . ?
H8A C8 H8C 109.5 . . ?
H8B C8 H8C 109.5 . . ?
C18 C19 C20 120.09(11) . . ?
C18 C19 H19 120 . . ?
C20 C19 H19 120 . . ?
C21 C20 C19 117.29(11) . . ?
C21 C20 H20 121.4 . . ?
C19 C20 H20 121.4 . . ?
N2 C21 C20 124.18(11) . . ?
N2 C21 H21 117.9 . . ?
C20 C21 H21 117.9 . . ?
C4 C5 C6 119.57(10) . . ?
C4 C5 H5 120.2 . . ?
C6 C5 H5 120.2 . . ?
C19 C18 C17 118.25(11) . . ?
C19 C18 H18 120.9 . . ?
C17 C18 H18 120.9 . . ?
O4 C16 H16A 109.5 . . ?
O4 C16 H16B 109.5 . . ?
H16A C16 H16B 109.5 . . ?
O4 C16 H16C 109.5 . . ?
H16A C16 H16C 109.5 . . ?
H16B C16 H16C 109.5 . . ?

loop_
_geom_bond_atom_site_label_1
_geom_bond_atom_site_label_2
_geom_bond_distance
_geom_bond_site_symmetry_2
_geom_bond_publ_flag
O3 C9 1.3704(13) . ?
O3 C7 1.4558(12) . ?
O1 C1 1.3694(13) . ?
O1 C15 1.4433(12) . ?
O2 C2 1.3658(13) . ?
O2 C8 1.4300(13) . ?
O4 C10 1.3649(13) . ?
O4 C16 1.4312(13) . ?
N1 C17 1.4058(13) . ?
N1 C7 1.4419(13) . ?
N1 C15 1.4534(14) . ?
N2 C17 1.3323(14) . ?
N2 C21 1.3457(15) . ?
C14 C9 1.3910(14) . ?
C14 C13 1.3988(15) . ?
C14 C15 1.5134(14) . ?
C9 C10 1.4099(15) . ?
C2 C3 1.3849(15) . ?
C2 C1 1.4083(15) . ?
C13 C12 1.3812(15) . ?
C13 H13 0.95 . ?
C7 C6 1.5123(14) . ?
C7 H7 1 . ?
C15 H15 1 . ?
C10 C11 1.3818(16) . ?
C17 C18 1.4023(16) . ?
C1 C6 1.3867(15) . ?
C11 C12 1.3986(16) . ?
C11 H11 0.95 . ?
C6 C5 1.3989(15) . ?
C12 H12 0.95 . ?
C3 C4 1.3972(16) . ?
C3 H3 0.95 . ?
C4 C5 1.3824(16) . ?
C4 H4 0.95 . ?
C8 H8A 0.98 . ?
C8 H8B 0.98 . ?
C8 H8C 0.98 . ?
C19 C18 1.3773(16) . ?
C19 C20 1.3895(18) . ?
C19 H19 0.95 . ?
C20 C21 1.3758(17) . ?
C20 H20 0.95 . ?
C21 H21 0.95 . ?
C5 H5 0.95 . ?
C18 H18 0.95 . ?
C16 H16A 0.98 . ?
C16 H16B 0.98 . ?
C16 H16C 0.98 . ?

loop_
_geom_torsion_atom_site_label_1
_geom_torsion_atom_site_label_2
_geom_torsion_atom_site_label_3
_geom_torsion_atom_site_label_4
_geom_torsion
_geom_torsion_site_symmetry_1
_geom_torsion_site_symmetry_2
_geom_torsion_site_symmetry_3
_geom_torsion_site_symmetry_4
_geom_torsion_publ_flag
C7 O3 C9 C14 12.80(14) . . . . ?
C7 O3 C9 C10 -167.28(9) . . . . ?
C13 C14 C9 O3 -178.53(9) . . . . ?
C15 C14 C9 O3 3.46(15) . . . . ?
C13 C14 C9 C10 1.55(15) . . . . ?
C15 C14 C9 C10 -176.45(9) . . . . ?
C8 O2 C2 C3 4.10(16) . . . . ?
C8 O2 C2 C1 -175.06(9) . . . . ?
C9 C14 C13 C12 -0.75(15) . . . . ?
C15 C14 C13 C12 177.22(9) . . . . ?
C17 N1 C7 O3 -76.43(12) . . . . ?
C15 N1 C7 O3 68.69(10) . . . . ?
C17 N1 C7 C6 161.26(9) . . . . ?
C15 N1 C7 C6 -53.61(11) . . . . ?
C9 O3 C7 N1 -48.58(11) . . . . ?
C9 O3 C7 C6 71.71(11) . . . . ?
C1 O1 C15 N1 -49.37(11) . . . . ?
C1 O1 C15 C14 72.21(11) . . . . ?
C17 N1 C15 O1 -141.51(9) . . . . ?
C7 N1 C15 O1 72.77(10) . . . . ?
C17 N1 C15 C14 96.33(11) . . . . ?
C7 N1 C15 C14 -49.39(11) . . . . ?
C9 C14 C15 O1 -105.35(11) . . . . ?
C13 C14 C15 O1 76.67(12) . . . . ?
C9 C14 C15 N1 15.31(13) . . . . ?
C13 C14 C15 N1 -162.67(9) . . . . ?
C16 O4 C10 C11 4.38(16) . . . . ?
C16 O4 C10 C9 -177.04(9) . . . . ?
O3 C9 C10 O4 0.38(14) . . . . ?
C14 C9 C10 O4 -179.70(9) . . . . ?
O3 C9 C10 C11 179.05(9) . . . . ?
C14 C9 C10 C11 -1.03(16) . . . . ?
C21 N2 C17 C18 -1.33(16) . . . . ?
C21 N2 C17 N1 175.83(9) . . . . ?
C7 N1 C17 N2 150.11(10) . . . . ?
C15 N1 C17 N2 8.47(14) . . . . ?
C7 N1 C17 C18 -32.69(15) . . . . ?
C15 N1 C17 C18 -174.33(10) . . . . ?
C15 O1 C1 C6 13.16(14) . . . . ?
C15 O1 C1 C2 -168.37(9) . . . . ?
O2 C2 C1 O1 0.45(14) . . . . ?
C3 C2 C1 O1 -178.78(10) . . . . ?
O2 C2 C1 C6 178.95(9) . . . . ?
C3 C2 C1 C6 -0.27(16) . . . . ?
O4 C10 C11 C12 178.22(10) . . . . ?
C9 C10 C11 C12 -0.29(16) . . . . ?
O1 C1 C6 C5 178.74(10) . . . . ?
C2 C1 C6 C5 0.33(16) . . . . ?
O1 C1 C6 C7 3.00(15) . . . . ?
C2 C1 C6 C7 -175.41(9) . . . . ?
N1 C7 C6 C1 17.61(13) . . . . ?
O3 C7 C6 C1 -104.51(11) . . . . ?
N1 C7 C6 C5 -158.12(10) . . . . ?
O3 C7 C6 C5 79.76(12) . . . . ?
C14 C13 C12 C11 -0.57(16) . . . . ?
C10 C11 C12 C13 1.09(16) . . . . ?
O2 C2 C3 C4 -178.68(11) . . . . ?
C1 C2 C3 C4 0.45(17) . . . . ?
C2 C3 C4 C5 -0.71(18) . . . . ?
C18 C19 C20 C21 -0.61(18) . . . . ?
C17 N2 C21 C20 0.60(17) . . . . ?
C19 C20 C21 N2 0.36(17) . . . . ?
C3 C4 C5 C6 0.76(18) . . . . ?
C1 C6 C5 C4 -0.57(16) . . . . ?
C7 C6 C5 C4 175.15(10) . . . . ?
C20 C19 C18 C17 -0.07(18) . . . . ?
N2 C17 C18 C19 1.09(17) . . . . ?
N1 C17 C18 C19 -175.94(11) . . . . ?
